data_2220135
loop_
_publ_author_name
'Choi, Hong Dae'
'Seo, Pil Ja'
'Son, Byeng Wha'
'Lee, Uk'

_publ_section_title
;
 Isopropyl
 2-(5-iodo-7-methyl-3-methylsulfinyl-1-benzofuran-2-yl)acetate
;
_journal_coeditor_code CV2478
_journal_issue 12
_journal_name_full 'Acta Crystallographica Section E'
_journal_page_first o2431
_journal_paper_doi 10.1107/S1600536808038671
_journal_volume 64
_journal_year 2008
_chemical_formula_iupac 'C15 H17 I O4 S'
_chemical_formula_moiety 'C15 H17 I O4 S'
_chemical_formula_sum 'C15 H17 I O4 S'
_chemical_formula_weight 420.25
_chemical_melting_point_gt 420
_chemical_melting_point_lt 421
_chemical_name_systematic
;
Isopropyl 2-(5-iodo-7-methyl-3-methylsulfinyl-1-benzofuran-2-yl)acetate
;
_space_group_IT_number 15
_symmetry_cell_setting monoclinic
_symmetry_space_group_name_Hall '-C 2yc'
_symmetry_space_group_name_H-M 'C 1 2/c 1'
_atom_sites_solution_hydrogens difmap
_atom_sites_solution_primary direct
_atom_sites_solution_secondary difmap
_cell_angle_alpha 90.00
_cell_angle_beta 99.177(2)
_cell_angle_gamma 90.00
_cell_formula_units_Z 8
_cell_length_a 17.615(2)
_cell_length_b 10.0905(7)
_cell_length_c 19.1440(10)
_cell_measurement_reflns_used 5394
_cell_measurement_temperature 298(2)
_cell_measurement_theta_max 28.06
_cell_measurement_theta_min 2.16
_cell_volume 3359.2(5)
_computing_cell_refinement 'SAINT (Bruker, 2001)'
_computing_data_collection 'SMART (Bruker, 2001)'
_computing_data_reduction 'SAINT (Bruker, 2001)'
_computing_molecular_graphics 'ORTEP-3 (Farrugia, 1997) and DIAMOND (Brandenburg, 1998)'
_computing_publication_material 'SHELXL97 (Sheldrick, 2008)'
_computing_structure_refinement 'SHELXL97 (Sheldrick, 2008)'
_computing_structure_solution 'SHELXS97 (Sheldrick, 2008)'
_diffrn_ambient_temperature 298(2)
_diffrn_detector_area_resol_mean 10.0
_diffrn_measured_fraction_theta_full 0.872
_diffrn_measured_fraction_theta_max 0.872
_diffrn_measurement_device_type 'Bruker SMART CCD'
_diffrn_measurement_method '\f and \w'
_diffrn_radiation_monochromator graphite
_diffrn_radiation_source 'fine-focus sealed tube'
_diffrn_radiation_type MoK\a
_diffrn_radiation_wavelength 0.71073
_diffrn_reflns_av_R_equivalents 0.0303
_diffrn_reflns_av_sigmaI/netI 0.0436
_diffrn_reflns_limit_h_max 21
_diffrn_reflns_limit_h_min -12
_diffrn_reflns_limit_k_max 12
_diffrn_reflns_limit_k_min -12
_diffrn_reflns_limit_l_max 23
_diffrn_reflns_limit_l_min -23
_diffrn_reflns_number 6667
_diffrn_reflns_theta_full 26.00
_diffrn_reflns_theta_max 26.00
_diffrn_reflns_theta_min 2.49
_exptl_absorpt_coefficient_mu 2.042
_exptl_absorpt_correction_T_max 0.667
_exptl_absorpt_correction_T_min 0.480
_exptl_absorpt_correction_type multi-scan
_exptl_absorpt_process_details '(SADABS; Sheldrick, 1999)'
_exptl_crystal_colour colourless
_exptl_crystal_density_diffrn 1.662
_exptl_crystal_density_method 'not measured'
_exptl_crystal_description block
_exptl_crystal_F_000 1664
_exptl_crystal_size_max 0.40
_exptl_crystal_size_mid 0.30
_exptl_crystal_size_min 0.20
_refine_diff_density_max 0.485
_refine_diff_density_min -0.373
_refine_ls_extinction_method none
_refine_ls_goodness_of_fit_ref 1.239
_refine_ls_hydrogen_treatment constr
_refine_ls_matrix_type full
_refine_ls_number_parameters 192
_refine_ls_number_reflns 2897
_refine_ls_number_restraints 0
_refine_ls_restrained_S_all 1.239
_refine_ls_R_factor_all 0.0469
_refine_ls_R_factor_gt 0.0325
_refine_ls_shift/su_max_lt 0.001
_refine_ls_shift/su_mean 0.000
_refine_ls_structure_factor_coef Fsqd
_refine_ls_weighting_details 'calc w=1/[\s^2^(Fo^2^)]'
_refine_ls_weighting_scheme calc
_refine_ls_wR_factor_gt 0.0603
_refine_ls_wR_factor_ref 0.0635
_reflns_number_gt 2172
_reflns_number_total 2897
_reflns_threshold_expression I>2\s(I)
_cod_data_source_file cv2478.cif
_cod_data_source_block I
_cod_depositor_comments
;
The following automatic conversions were performed:
'_symmetry_cell_setting' value 'Monoclinic' changed to 'monoclinic'
according to '/home/saulius/struct/CIF-dictionaries/cif_core.dic'
dictionary named 'cif_core.dic' version 2.4.1 from 2010-06-29.

Automatic conversion script
Id: cif_fix_enum 1527 2010-12-29 10:47:43Z saulius 

The following automatic conversions were performed:

'_symmetry_cell_setting' value 'Monoclinic' changed to 'monoclinic'
according to /home/saulius/struct/CIF-dictionaries/cif_core.dic
dictionary named 'cif_core.dic' version 2.4.1 from 2010-06-29.

Automatic conversion script
Id: cif_fix_values 1715 2011-07-08 13:25:40Z adriana 
;
_cod_original_sg_symbol_H-M 'C 2/c'
_cod_database_code 2220135
_cod_database_fobs_code 2220135

loop_
_symmetry_equiv_pos_as_xyz
'x, y, z'
'-x, y, -z+1/2'
'x+1/2, y+1/2, z'
'-x+1/2, y+1/2, -z+1/2'
'-x, -y, -z'
'x, -y, z-1/2'
'-x+1/2, -y+1/2, -z'
'x+1/2, -y+1/2, z-1/2'

loop_
_atom_site_type_symbol
_atom_site_label
_atom_site_fract_x
_atom_site_fract_y
_atom_site_fract_z
_atom_site_U_iso_or_equiv
_atom_site_adp_type
_atom_site_calc_flag
_atom_site_refinement_flags
_atom_site_occupancy
I I 0.513353(18) 0.743648(18) -0.024404(13) 0.04774(10) Uani d . 1
S S 0.60070(6) 0.34161(6) 0.23510(5) 0.0450(2) Uani d . 1
O O1 0.61238(16) 0.71392(18) 0.29955(13) 0.0445(7) Uani d . 1
O O2 0.71791(17) 0.4874(2) 0.48324(13) 0.0503(7) Uani d . 1
O O3 0.7643(2) 0.5249(3) 0.38247(15) 0.0783(10) Uani d . 1
O O4 0.53494(17) 0.3086(2) 0.17899(13) 0.0554(7) Uani d . 1
C C1 0.6014(2) 0.5163(3) 0.24557(19) 0.0408(9) Uani d . 1
C C2 0.5868(2) 0.6160(2) 0.19074(19) 0.0382(9) Uani d . 1
C C3 0.5656(2) 0.6170(3) 0.11784(18) 0.0389(9) Uani d . 1
H H3 0.5604 0.5386 0.0920 0.047 Uiso calc R 1
C C4 0.5524(2) 0.7395(2) 0.0848(2) 0.0394(8) Uani d . 1
C C5 0.5640(2) 0.8584(3) 0.12417(19) 0.0430(9) Uani d . 1
H H5 0.5567 0.9388 0.1003 0.052 Uiso calc R 1
C C6 0.5853(2) 0.8597(3) 0.19600(19) 0.0414(9) Uani d . 1
C C7 0.5950(2) 0.7356(2) 0.2277(2) 0.0385(8) Uani d . 1
C C8 0.6142(2) 0.5781(3) 0.30852(19) 0.0409(9) Uani d . 1
C C9 0.6276(2) 0.5310(3) 0.3828(2) 0.0470(10) Uani d . 1
H H9A 0.6021 0.4463 0.3851 0.056 Uiso calc R 1
H H9B 0.6042 0.5932 0.4116 0.056 Uiso calc R 1
C C10 0.7106(3) 0.5155(3) 0.4138(2) 0.0452(10) Uani d . 1
C C11 0.7939(3) 0.4653(4) 0.5226(2) 0.0575(11) Uani d . 1
H H11 0.8262 0.4217 0.4922 0.069 Uiso calc R 1
C C12 0.7830(3) 0.3742(4) 0.5829(2) 0.0690(13) Uani d . 1
H H12A 0.7593 0.2933 0.5642 0.083 Uiso calc R 1
H H12B 0.7507 0.4166 0.6121 0.083 Uiso calc R 1
H H12C 0.8321 0.3548 0.6106 0.083 Uiso calc R 1
C C13 0.8288(3) 0.5958(5) 0.5478(3) 0.0918(17) Uani d . 1
H H13A 0.7971 0.6382 0.5775 0.110 Uiso calc R 1
H H13B 0.8325 0.6513 0.5077 0.110 Uiso calc R 1
H H13C 0.8792 0.5813 0.5741 0.110 Uiso calc R 1
C C14 0.5999(3) 0.9856(3) 0.2391(2) 0.0615(12) Uani d . 1
H H14A 0.5901 0.9698 0.2863 0.092 Uiso calc R 1
H H14B 0.5664 1.0544 0.2176 0.092 Uiso calc R 1
H H14C 0.6525 1.0125 0.2407 0.092 Uiso calc R 1
C C15 0.6855(3) 0.3293(4) 0.1950(3) 0.0887(19) Uani d . 1
H H15A 0.6947 0.2381 0.1848 0.133 Uiso calc R 1
H H15B 0.7286 0.3636 0.2269 0.133 Uiso calc R 1
H H15C 0.6787 0.3796 0.1519 0.133 Uiso calc R 1

loop_
_atom_site_aniso_label
_atom_site_aniso_U_11
_atom_site_aniso_U_22
_atom_site_aniso_U_33
_atom_site_aniso_U_12
_atom_site_aniso_U_13
_atom_site_aniso_U_23
I 0.0565(2) 0.04572(12) 0.04033(15) -0.00107(11) 0.00570(13) -0.00037(10)
S 0.0481(7) 0.0287(3) 0.0571(6) -0.0014(4) 0.0050(5) 0.0060(3)
O1 0.056(2) 0.0353(10) 0.0405(15) -0.0035(10) 0.0028(14) 0.0011(9)
O2 0.0467(19) 0.0623(14) 0.0407(16) 0.0041(13) 0.0029(14) 0.0026(12)
O3 0.050(2) 0.133(2) 0.054(2) 0.0157(18) 0.0137(18) 0.0208(17)
O4 0.073(2) 0.0443(11) 0.0475(17) -0.0087(12) 0.0045(16) -0.0040(11)
C1 0.042(2) 0.0309(13) 0.048(2) -0.0029(14) 0.0013(18) 0.0044(13)
C2 0.036(2) 0.0290(13) 0.049(2) -0.0007(13) 0.0047(19) 0.0011(13)
C3 0.041(2) 0.0303(13) 0.044(2) -0.0048(13) 0.0030(19) -0.0053(13)
C4 0.038(2) 0.0395(15) 0.040(2) -0.0008(14) 0.0057(18) 0.0016(13)
C5 0.049(3) 0.0282(13) 0.051(2) -0.0017(14) 0.007(2) 0.0047(14)
C6 0.049(3) 0.0318(14) 0.042(2) -0.0027(14) 0.0035(19) -0.0004(13)
C7 0.040(2) 0.0319(14) 0.041(2) -0.0033(13) 0.0007(18) -0.0019(13)
C8 0.038(2) 0.0351(14) 0.048(2) -0.0014(14) 0.0022(19) 0.0053(14)
C9 0.046(3) 0.0473(16) 0.047(2) -0.0063(17) 0.004(2) 0.0062(15)
C10 0.047(3) 0.0417(15) 0.047(2) 0.0019(16) 0.008(2) 0.0035(15)
C11 0.047(3) 0.078(2) 0.045(3) 0.019(2) -0.002(2) 0.0008(19)
C12 0.084(4) 0.068(2) 0.051(3) 0.014(2) -0.002(3) 0.0033(19)
C13 0.077(4) 0.117(4) 0.076(4) -0.037(3) -0.004(3) 0.007(3)
C14 0.086(4) 0.0306(14) 0.064(3) -0.0021(17) -0.002(2) -0.0057(15)
C15 0.073(4) 0.052(2) 0.151(6) 0.006(2) 0.049(4) -0.001(2)

loop_
_atom_type_symbol
_atom_type_description
_atom_type_scat_dispersion_real
_atom_type_scat_dispersion_imag
_atom_type_scat_source
C C 0.0033 0.0016 'International Tables Vol C Tables 4.2.6.8 and 6.1.1.4'
H H 0.0000 0.0000 'International Tables Vol C Tables 4.2.6.8 and 6.1.1.4'
O O 0.0106 0.0060 'International Tables Vol C Tables 4.2.6.8 and 6.1.1.4'
S S 0.1246 0.1234 'International Tables Vol C Tables 4.2.6.8 and 6.1.1.4'
I I -0.4742 1.8119 'International Tables Vol C Tables 4.2.6.8 and 6.1.1.4'

loop_
_geom_angle_atom_site_label_1
_geom_angle_atom_site_label_2
_geom_angle_atom_site_label_3
_geom_angle_site_symmetry_3
_geom_angle
O4 S C1 . 107.19(17)
C4 I O4 5_665 168.51(9)
O4 S C15 . 106.4(2)
C1 S C15 . 97.22(16)
C7 O1 C8 . 106.2(2)
C10 O2 C11 . 118.8(3)
C8 C1 C2 . 108.2(3)
C8 C1 S . 124.1(3)
C2 C1 S . 127.7(3)
C3 C2 C7 . 119.6(3)
C3 C2 C1 . 136.4(3)
C7 C2 C1 . 104.0(3)
C2 C3 C4 . 117.6(3)
C2 C3 H3 . 121.2
C4 C3 H3 . 121.2
C3 C4 C5 . 120.8(4)
C3 C4 I . 118.4(2)
C5 C4 I . 120.7(2)
C6 C5 C4 . 122.5(3)
C6 C5 H5 . 118.7
C4 C5 H5 . 118.7
C5 C6 C7 . 115.2(3)
C5 C6 C14 . 123.5(3)
C7 C6 C14 . 121.3(3)
O1 C7 C6 . 124.8(3)
O1 C7 C2 . 110.9(2)
C6 C7 C2 . 124.2(4)
C1 C8 O1 . 110.6(3)
C1 C8 C9 . 133.6(3)
O1 C8 C9 . 115.8(3)
C8 C9 C10 . 114.2(3)
C8 C9 H9A . 108.7
C10 C9 H9A . 108.7
C8 C9 H9B . 108.7
C10 C9 H9B . 108.7
H9A C9 H9B . 107.6
O3 C10 O2 . 123.5(4)
O3 C10 C9 . 126.3(4)
O2 C10 C9 . 110.3(3)
O2 C11 C13 . 109.3(3)
O2 C11 C12 . 105.8(4)
C13 C11 C12 . 112.6(4)
O2 C11 H11 . 109.7
C13 C11 H11 . 109.7
C12 C11 H11 . 109.7
C11 C12 H12A . 109.5
C11 C12 H12B . 109.5
H12A C12 H12B . 109.5
C11 C12 H12C . 109.5
H12A C12 H12C . 109.5
H12B C12 H12C . 109.5
C11 C13 H13A . 109.5
C11 C13 H13B . 109.5
H13A C13 H13B . 109.5
C11 C13 H13C . 109.5
H13A C13 H13C . 109.5
H13B C13 H13C . 109.5
C6 C14 H14A . 109.5
C6 C14 H14B . 109.5
H14A C14 H14B . 109.5
C6 C14 H14C . 109.5
H14A C14 H14C . 109.5
H14B C14 H14C . 109.5
S C15 H15A . 109.5
S C15 H15B . 109.5
H15A C15 H15B . 109.5
S C15 H15C . 109.5
H15A C15 H15C . 109.5
H15B C15 H15C . 109.5

loop_
_geom_bond_atom_site_label_1
_geom_bond_atom_site_label_2
_geom_bond_site_symmetry_2
_geom_bond_distance
I C4 . 2.095(4)
I O4 5_665 2.994(3)
S O4 . 1.486(3)
S O4 2_655 3.128(3)
S C1 . 1.773(3)
S C15 . 1.789(4)
O1 C7 . 1.378(4)
O1 C8 . 1.381(3)
O2 C10 . 1.346(4)
O2 C11 . 1.445(6)
O3 C10 . 1.201(4)
C1 C8 . 1.344(5)
C1 C2 . 1.447(5)
C2 C3 . 1.386(5)
C2 C7 . 1.395(4)
C3 C4 . 1.392(4)
C3 H3 . 0.9300
C4 C5 . 1.414(4)
C5 C6 . 1.367(5)
C5 H5 . 0.9300
C6 C7 . 1.390(4)
C6 C14 . 1.514(4)
C8 C9 . 1.483(5)
C9 C10 . 1.496(5)
C9 H9A . 0.9700
C9 H9B . 0.9700
C11 C13 . 1.500(6)
C11 C12 . 1.511(5)
C11 H11 . 0.9800
C12 H12A . 0.9600
C12 H12B . 0.9600
C12 H12C . 0.9600
C13 H13A . 0.9600
C13 H13B . 0.9600
C13 H13C . 0.9600
C14 H14A . 0.9600
C14 H14B . 0.9600
C14 H14C . 0.9600
C15 H15A . 0.9600
C15 H15B . 0.9600
C15 H15C . 0.9600

loop_
_geom_contact_atom_site_label_1
_geom_contact_atom_site_label_2
_geom_contact_distance
_geom_contact_site_symmetry_2
_geom_contact_publ_flag
I O4 2.994(3) 5_665 y
S O4 3.128(3) 2_655 y

loop_
_geom_torsion_atom_site_label_1
_geom_torsion_atom_site_label_2
_geom_torsion_atom_site_label_3
_geom_torsion_atom_site_label_4
_geom_torsion
O4 S C1 C8 137.8(3)
C15 S C1 C8 -112.5(4)
O4 S C1 C2 -40.3(4)
C15 S C1 C2 69.4(4)
C8 C1 C2 C3 -175.0(4)
S C1 C2 C3 3.4(7)
C8 C1 C2 C7 1.9(4)
S C1 C2 C7 -179.8(3)
C7 C2 C3 C4 -0.8(5)
C1 C2 C3 C4 175.7(4)
C2 C3 C4 C5 3.0(5)
C2 C3 C4 I -176.1(2)
C3 C4 C5 C6 -2.7(6)
I C4 C5 C6 176.4(3)
C4 C5 C6 C7 0.1(5)
C4 C5 C6 C14 178.5(4)
C8 O1 C7 C6 178.0(4)
C8 O1 C7 C2 -0.8(4)
C5 C6 C7 O1 -176.4(3)
C14 C6 C7 O1 5.1(6)
C5 C6 C7 C2 2.3(6)
C14 C6 C7 C2 -176.2(4)
C3 C2 C7 O1 176.9(3)
C1 C2 C7 O1 -0.6(4)
C3 C2 C7 C6 -1.9(6)
C1 C2 C7 C6 -179.4(4)
C2 C1 C8 O1 -2.5(4)
S C1 C8 O1 179.1(3)
C2 C1 C8 C9 175.8(4)
S C1 C8 C9 -2.6(6)
C7 O1 C8 C1 2.1(4)
C7 O1 C8 C9 -176.6(3)
C1 C8 C9 C10 93.3(5)
O1 C8 C9 C10 -88.4(4)
C11 O2 C10 O3 -0.9(5)
C11 O2 C10 C9 178.4(3)
C8 C9 C10 O3 -7.7(5)
C8 C9 C10 O2 172.9(2)
C10 O2 C11 C13 86.0(4)
C10 O2 C11 C12 -152.5(3)
